data_7116882
loop_
_publ_author_name
'Peng Cui'
'Cezar C. Comanescu'
'Vlad M. Iluc'

_publ_section_title
;
 Frustrated Lewis pair-like reactions of nucleophilic palladium carbenes
 with B(C6F5)3
;
_journal_name_full Chem.Commun.
_journal_page_first 6206
_journal_paper_doi 10.1039/C5cc00868A
_journal_volume 51
_journal_year 2015
_chemical_formula_sum 'C54 H61 B F15 P3 Pd'
_chemical_formula_weight 1205.15
_chemical_name_systematic
; 
 ? 
;
_space_group_IT_number 14
_symmetry_cell_setting monoclinic
_symmetry_space_group_name_Hall '-P 2ybc'
_symmetry_space_group_name_H-M 'P 1 21/c 1'
_atom_sites_solution_hydrogens geom
_atom_sites_solution_primary direct
_atom_sites_solution_secondary difmap
_audit_creation_method SHELXL-97
_audit_update_record
;
2014-12-05 deposited with the CCDC.
2015-03-03 downloaded from the CCDC.
;
_cell_angle_alpha 90.00
_cell_angle_beta 93.208(2)
_cell_angle_gamma 90.00
_cell_formula_units_Z 4
_cell_length_a 14.7706(10)
_cell_length_b 13.9199(9)
_cell_length_c 28.5994(19)
_cell_measurement_temperature 120(2)
_cell_volume 5871.0(7)
_computing_structure_refinement 'SHELXL-97 (Sheldrick, 1997)'
_computing_structure_solution 'SHELXS-97 (Sheldrick, 1990)'
_diffrn_ambient_temperature 120(2)
_diffrn_measured_fraction_theta_full 1.000
_diffrn_measured_fraction_theta_max 1.000
_diffrn_radiation_monochromator graphite
_diffrn_radiation_source 'fine-focus sealed tube'
_diffrn_radiation_type MoK\a
_diffrn_radiation_wavelength 0.71073
_diffrn_reflns_av_R_equivalents 0.0419
_diffrn_reflns_av_sigmaI/netI 0.0251
_diffrn_reflns_limit_h_max 17
_diffrn_reflns_limit_h_min -17
_diffrn_reflns_limit_k_max 16
_diffrn_reflns_limit_k_min -13
_diffrn_reflns_limit_l_max 34
_diffrn_reflns_limit_l_min -33
_diffrn_reflns_number 92881
_diffrn_reflns_theta_full 25.00
_diffrn_reflns_theta_max 25.00
_diffrn_reflns_theta_min 1.38
_exptl_absorpt_coefficient_mu 0.479
_exptl_absorpt_correction_T_max 0.9876
_exptl_absorpt_correction_T_min 0.9029
_exptl_absorpt_correction_type multi-scan
_exptl_absorpt_process_details 'Bruker AXS area detector scaling and absorption correction'
_exptl_crystal_density_diffrn 1.363
_exptl_crystal_density_method 'not measured'
_exptl_crystal_description block
_exptl_crystal_F_000 2464
_exptl_crystal_size_max 0.09
_exptl_crystal_size_mid 0.08
_exptl_crystal_size_min 0.08
_platon_squeeze_details ' '
_refine_diff_density_max 0.600
_refine_diff_density_min -0.364
_refine_diff_density_rms 0.064
_refine_ls_extinction_method none
_refine_ls_goodness_of_fit_ref 1.066
_refine_ls_hydrogen_treatment constr
_refine_ls_matrix_type full
_refine_ls_number_parameters 685
_refine_ls_number_reflns 10345
_refine_ls_number_restraints 0
_refine_ls_restrained_S_all 1.066
_refine_ls_R_factor_all 0.0481
_refine_ls_R_factor_gt 0.0379
_refine_ls_shift/su_max 0.001
_refine_ls_shift/su_mean 0.000
_refine_ls_structure_factor_coef Fsqd
_refine_ls_weighting_details 'calc w=1/[\s^2^(Fo^2^)+(0.0409P)^2^+7.1636P] where P=(Fo^2^+2Fc^2^)/3'
_refine_ls_weighting_scheme calc
_refine_ls_wR_factor_gt 0.0880
_refine_ls_wR_factor_ref 0.0917
_reflns_number_gt 8827
_reflns_number_total 10345
_reflns_threshold_expression >2sigma(I)
_cod_data_source_file c5cc00868a2.cif
_cod_data_source_block pc26
_cod_original_sg_symbol_H-M P2(1)/c
_cod_database_code 7116882

loop_
_symmetry_equiv_pos_as_xyz
'x, y, z'
'-x, y+1/2, -z+1/2'
'-x, -y, -z'
'x, -y-1/2, z-1/2'

loop_
_atom_site_label
_atom_site_type_symbol
_atom_site_fract_x
_atom_site_fract_y
_atom_site_fract_z
_atom_site_U_iso_or_equiv
_atom_site_adp_type
_atom_site_occupancy
_atom_site_symmetry_multiplicity
_atom_site_calc_flag
_atom_site_refinement_flags
Pd Pd 0.919016(13) 0.216351(15) 0.338073(7) 0.01852(7) Uani 1 1 d .
C1 C 1.3489(2) -0.0048(2) 0.38490(12) 0.0353(8) Uani 1 1 d .
P1 P 1.06856(5) 0.21494(5) 0.31722(2) 0.02092(16) Uani 1 1 d .
C2 C 0.9218(2) 0.3319(2) 0.56875(10) 0.0292(7) Uani 1 1 d .
P2 P 0.80699(5) 0.23980(5) 0.39204(2) 0.02017(16) Uani 1 1 d .
P3 P 0.84292(6) 0.28242(6) 0.27057(3) 0.03237(19) Uani 1 1 d .
C11 C 1.06663(18) 0.0860(2) 0.38726(9) 0.0204(6) Uani 1 1 d .
C12 C 1.12250(18) 0.12541(19) 0.35525(9) 0.0214(6) Uani 1 1 d .
C14 C 1.24891(19) 0.0257(2) 0.38403(11) 0.0271(7) Uani 1 1 d .
C13 C 1.21361(19) 0.0970(2) 0.35460(10) 0.0258(6) Uani 1 1 d .
H13 H 1.2519 0.1274 0.3335 0.031 Uiso 1 1 calc R
C15 C 1.1909(2) -0.0165(2) 0.41451(10) 0.0272(7) Uani 1 1 d .
H15 H 1.2130 -0.0665 0.4347 0.033 Uiso 1 1 calc R
C17 C 1.3547(2) -0.1137(3) 0.37983(15) 0.0476(9) Uani 1 1 d .
H17A H 1.4184 -0.1328 0.3784 0.071 Uiso 1 1 calc R
H17B H 1.3209 -0.1337 0.3510 0.071 Uiso 1 1 calc R
H17C H 1.3287 -0.1445 0.4068 0.071 Uiso 1 1 calc R
C16 C 1.10166(19) 0.0125(2) 0.41624(9) 0.0244(6) Uani 1 1 d .
H16 H 1.0636 -0.0180 0.4374 0.029 Uiso 1 1 calc R
C18 C 1.3983(2) 0.0381(3) 0.34469(16) 0.0564(11) Uani 1 1 d .
H18A H 1.4002 0.1081 0.3479 0.085 Uiso 1 1 calc R
H18B H 1.3662 0.0209 0.3149 0.085 Uiso 1 1 calc R
H18C H 1.4603 0.0128 0.3453 0.085 Uiso 1 1 calc R
C19 C 1.3947(3) 0.0268(3) 0.43096(16) 0.0648(13) Uani 1 1 d .
H19A H 1.3917 0.0969 0.4335 0.097 Uiso 1 1 calc R
H19B H 1.4583 0.0063 0.4324 0.097 Uiso 1 1 calc R
H19C H 1.3637 -0.0024 0.4569 0.097 Uiso 1 1 calc R
C21 C 0.96488(17) 0.18424(19) 0.43736(9) 0.0184(6) Uani 1 1 d .
C22 C 0.88289(17) 0.23096(19) 0.44420(9) 0.0196(6) Uani 1 1 d .
C23 C 0.86761(18) 0.2740(2) 0.48690(9) 0.0223(6) Uani 1 1 d .
H23 H 0.8096 0.3003 0.4919 0.027 Uiso 1 1 calc R
C24 C 0.93541(19) 0.2795(2) 0.52236(9) 0.0233(6) Uani 1 1 d .
C25 C 1.01896(19) 0.2403(2) 0.51382(10) 0.0236(6) Uani 1 1 d .
H25 H 1.0675 0.2464 0.5369 0.028 Uiso 1 1 calc R
C26 C 1.03356(18) 0.1922(2) 0.47251(9) 0.0221(6) Uani 1 1 d .
H26 H 1.0912 0.1642 0.4681 0.026 Uiso 1 1 calc R
C27 C 0.8241(2) 0.3610(3) 0.57379(13) 0.0527(10) Uani 1 1 d .
H27A H 0.7851 0.3041 0.5707 0.079 Uiso 1 1 calc R
H27B H 0.8059 0.4075 0.5493 0.079 Uiso 1 1 calc R
H27C H 0.8180 0.3902 0.6046 0.079 Uiso 1 1 calc R
C28 C 0.9499(3) 0.2665(3) 0.60927(12) 0.0548(11) Uani 1 1 d .
H28A H 0.9433 0.3006 0.6389 0.082 Uiso 1 1 calc R
H28B H 1.0133 0.2473 0.6069 0.082 Uiso 1 1 calc R
H28C H 0.9113 0.2092 0.6083 0.082 Uiso 1 1 calc R
C29 C 0.9823(3) 0.4199(3) 0.57145(13) 0.0491(10) Uani 1 1 d .
H29A H 0.9777 0.4511 0.6019 0.074 Uiso 1 1 calc R
H29B H 0.9630 0.4649 0.5465 0.074 Uiso 1 1 calc R
H29C H 1.0453 0.4006 0.5677 0.074 Uiso 1 1 calc R
C31 C 0.7811(3) 0.1822(3) 0.24294(13) 0.0517(10) Uani 1 1 d .
H31A H 0.8239 0.1312 0.2357 0.078 Uiso 1 1 calc R
H31B H 0.7492 0.2042 0.2139 0.078 Uiso 1 1 calc R
H31C H 0.7371 0.1573 0.2643 0.078 Uiso 1 1 calc R
C32 C 0.7537(3) 0.3726(3) 0.27134(12) 0.0510(10) Uani 1 1 d .
H32A H 0.7028 0.3472 0.2881 0.076 Uiso 1 1 calc R
H32B H 0.7329 0.3885 0.2391 0.076 Uiso 1 1 calc R
H32C H 0.7774 0.4305 0.2872 0.076 Uiso 1 1 calc R
C33 C 0.9051(3) 0.3286(3) 0.22246(11) 0.0431(9) Uani 1 1 d .
H33A H 0.9416 0.3839 0.2332 0.065 Uiso 1 1 calc R
H33B H 0.8623 0.3485 0.1969 0.065 Uiso 1 1 calc R
H33C H 0.9450 0.2783 0.2113 0.065 Uiso 1 1 calc R
C C 0.97156(17) 0.12453(19) 0.39355(9) 0.0181(6) Uani 1 1 d .
C41 C 1.0973(2) 0.1894(2) 0.25628(10) 0.0273(7) Uani 1 1 d .
H41 H 1.0750 0.2456 0.2371 0.033 Uiso 1 1 calc R
C42 C 1.13049(19) 0.3265(2) 0.33325(10) 0.0263(6) Uani 1 1 d .
H42 H 1.1953 0.3170 0.3258 0.032 Uiso 1 1 calc R
C43 C 1.0447(2) 0.1030(2) 0.23742(11) 0.0388(8) Uani 1 1 d .
H43A H 1.0659 0.0452 0.2542 0.058 Uiso 1 1 calc R
H43B H 1.0540 0.0956 0.2040 0.058 Uiso 1 1 calc R
H43C H 0.9799 0.1123 0.2419 0.058 Uiso 1 1 calc R
C44 C 1.1971(2) 0.1778(3) 0.24702(12) 0.0397(8) Uani 1 1 d .
H44A H 1.2316 0.2317 0.2611 0.060 Uiso 1 1 calc R
H44B H 1.2044 0.1769 0.2132 0.060 Uiso 1 1 calc R
H44C H 1.2198 0.1174 0.2608 0.060 Uiso 1 1 calc R
C46 C 1.0945(2) 0.4125(2) 0.30521(11) 0.0356(8) Uani 1 1 d .
H46A H 1.0309 0.4236 0.3118 0.053 Uiso 1 1 calc R
H46B H 1.0990 0.3999 0.2717 0.053 Uiso 1 1 calc R
H46C H 1.1303 0.4696 0.3141 0.053 Uiso 1 1 calc R
C45 C 1.1285(2) 0.3449(2) 0.38545(11) 0.0340(7) Uani 1 1 d .
H45A H 1.1549 0.2899 0.4027 0.051 Uiso 1 1 calc R
H45B H 1.0656 0.3539 0.3938 0.051 Uiso 1 1 calc R
H45C H 1.1636 0.4029 0.3936 0.051 Uiso 1 1 calc R
C51 C 0.70997(19) 0.1560(2) 0.39591(10) 0.0282(7) Uani 1 1 d .
H51 H 0.7317 0.0924 0.3847 0.034 Uiso 1 1 calc R
C52 C 0.76229(19) 0.3637(2) 0.39032(11) 0.0269(6) Uani 1 1 d .
H52 H 0.7274 0.3702 0.3595 0.032 Uiso 1 1 calc R
F F 0.80846(11) -0.30447(12) 0.37846(6) 0.0304(4) Uani 1 1 d .
C54 C 0.6320(2) 0.1848(3) 0.36193(13) 0.0446(9) Uani 1 1 d .
H54A H 0.5864 0.1336 0.3602 0.067 Uiso 1 1 calc R
H54B H 0.6548 0.1953 0.3308 0.067 Uiso 1 1 calc R
H54C H 0.6044 0.2442 0.3728 0.067 Uiso 1 1 calc R
C53 C 0.6797(2) 0.1387(3) 0.44539(11) 0.0366(8) Uani 1 1 d .
H53A H 0.7323 0.1205 0.4659 0.055 Uiso 1 1 calc R
H53B H 0.6347 0.0869 0.4448 0.055 Uiso 1 1 calc R
H53C H 0.6528 0.1977 0.4572 0.055 Uiso 1 1 calc R
C55 C 0.6972(2) 0.3948(2) 0.42761(12) 0.0381(8) Uani 1 1 d .
H55A H 0.7313 0.4036 0.4577 0.057 Uiso 1 1 calc R
H55B H 0.6509 0.3451 0.4308 0.057 Uiso 1 1 calc R
H55C H 0.6678 0.4554 0.4181 0.057 Uiso 1 1 calc R
C56 C 0.8416(2) 0.4344(2) 0.38884(12) 0.0332(7) Uani 1 1 d .
H56A H 0.8182 0.4990 0.3819 0.050 Uiso 1 1 calc R
H56B H 0.8817 0.4147 0.3644 0.050 Uiso 1 1 calc R
H56C H 0.8757 0.4346 0.4192 0.050 Uiso 1 1 calc R
C61 C 0.79361(18) -0.1326(2) 0.39081(9) 0.0209(6) Uani 1 1 d .
C62 C 0.83480(19) -0.0947(2) 0.35208(9) 0.0226(6) Uani 1 1 d .
F62 F 0.82115(12) -0.13894(12) 0.30996(5) 0.0320(4) Uani 1 1 d .
C63 C 0.88822(18) -0.0148(2) 0.35324(9) 0.0222(6) Uani 1 1 d .
F63 F 0.92340(11) 0.01303(11) 0.31246(5) 0.0282(4) Uani 1 1 d .
C64 C 0.90893(17) 0.03786(19) 0.39369(9) 0.0178(6) Uani 1 1 d .
C65 C 0.87157(18) -0.00149(19) 0.43291(9) 0.0201(6) Uani 1 1 d .
F65 F 0.89045(11) 0.03528(12) 0.47611(5) 0.0265(4) Uani 1 1 d .
C66 C 0.81544(18) -0.0807(2) 0.43078(9) 0.0201(6) Uani 1 1 d .
F66 F 0.78335(11) -0.10797(11) 0.47231(5) 0.0257(4) Uani 1 1 d .
C71 C 0.68901(19) -0.2617(2) 0.43495(10) 0.0247(6) Uani 1 1 d .
C72 C 0.6145(2) -0.2084(2) 0.44731(10) 0.0327(7) Uani 1 1 d .
F72 F 0.58987(12) -0.13048(14) 0.42161(7) 0.0434(5) Uani 1 1 d .
C73 C 0.5643(2) -0.2279(3) 0.48451(13) 0.0458(9) Uani 1 1 d .
F73 F 0.49189(14) -0.1735(2) 0.49371(8) 0.0702(7) Uani 1 1 d .
C74 C 0.5874(3) -0.3042(3) 0.51284(13) 0.0551(11) Uani 1 1 d .
F74 F 0.5382(2) -0.3251(2) 0.54954(9) 0.0950(10) Uani 1 1 d .
C76 C 0.7112(2) -0.3363(2) 0.46510(11) 0.0330(7) Uani 1 1 d .
F76 F 0.78388(14) -0.39240(13) 0.45911(7) 0.0440(5) Uani 1 1 d .
C81 C 0.66178(19) -0.2414(2) 0.34423(10) 0.0251(6) Uani 1 1 d .
C82 C 0.6336(2) -0.3305(2) 0.32751(11) 0.0328(7) Uani 1 1 d .
F82 F 0.67027(13) -0.41134(13) 0.34649(7) 0.0434(5) Uani 1 1 d .
C83 C 0.5698(2) -0.3439(3) 0.29162(13) 0.0468(9) Uani 1 1 d .
F83 F 0.54889(17) -0.43279(19) 0.27609(8) 0.0724(7) Uani 1 1 d .
C84 C 0.5265(3) -0.2665(4) 0.27186(13) 0.0557(11) Uani 1 1 d .
F84 F 0.46127(18) -0.2781(2) 0.23774(9) 0.0955(10) Uani 1 1 d .
C85 C 0.5492(2) -0.1773(3) 0.28725(13) 0.0502(10) Uani 1 1 d .
F85 F 0.50709(18) -0.1000(2) 0.26799(9) 0.0802(8) Uani 1 1 d .
C86 C 0.6166(2) -0.1655(2) 0.32225(11) 0.0328(7) Uani 1 1 d .
F86 F 0.63713(13) -0.07388(13) 0.33447(7) 0.0432(5) Uani 1 1 d .
C75 C 0.6615(3) -0.3584(3) 0.50347(12) 0.0483(9) Uani 1 1 d .
F75 F 0.68666(19) -0.43324(19) 0.53107(9) 0.0793(8) Uani 1 1 d .
B B 0.7405(2) -0.2355(2) 0.38736(11) 0.0229(7) Uani 1 1 d .

loop_
_atom_site_aniso_label
_atom_site_aniso_U_11
_atom_site_aniso_U_22
_atom_site_aniso_U_33
_atom_site_aniso_U_23
_atom_site_aniso_U_13
_atom_site_aniso_U_12
Pd 0.01930(11) 0.02118(12) 0.01496(11) 0.00199(9) 0.00011(8) 0.00111(9)
C1 0.0225(16) 0.0330(18) 0.050(2) -0.0021(15) -0.0005(14) 0.0041(14)
P1 0.0230(4) 0.0199(4) 0.0204(4) 0.0022(3) 0.0054(3) 0.0004(3)
C2 0.0322(16) 0.0349(18) 0.0209(15) -0.0086(13) 0.0053(12) -0.0014(14)
P2 0.0156(3) 0.0245(4) 0.0202(4) 0.0004(3) -0.0002(3) 0.0016(3)
P3 0.0384(5) 0.0366(5) 0.0212(4) 0.0039(3) -0.0062(3) 0.0063(4)
C11 0.0202(14) 0.0234(14) 0.0174(14) -0.0024(11) -0.0002(11) 0.0024(11)
C12 0.0231(14) 0.0191(14) 0.0220(14) -0.0001(11) 0.0021(11) 0.0000(11)
C14 0.0208(14) 0.0267(16) 0.0338(17) -0.0076(13) 0.0015(12) 0.0040(12)
C13 0.0218(14) 0.0253(16) 0.0307(16) 0.0007(13) 0.0052(12) 0.0009(12)
C15 0.0300(16) 0.0260(16) 0.0253(15) 0.0020(12) -0.0010(12) 0.0071(13)
C17 0.0287(18) 0.041(2) 0.074(3) -0.0024(19) 0.0033(17) 0.0099(15)
C16 0.0252(15) 0.0295(16) 0.0185(14) 0.0028(12) 0.0022(11) 0.0042(12)
C18 0.0245(18) 0.053(2) 0.093(3) 0.002(2) 0.0123(19) 0.0072(17)
C19 0.035(2) 0.081(3) 0.076(3) -0.029(2) -0.018(2) 0.014(2)
C21 0.0211(14) 0.0191(13) 0.0152(13) 0.0023(11) 0.0023(11) -0.0010(11)
C22 0.0177(13) 0.0230(15) 0.0180(13) 0.0010(11) 0.0008(10) -0.0012(11)
C23 0.0208(14) 0.0229(15) 0.0234(14) -0.0017(12) 0.0042(11) 0.0009(12)
C24 0.0286(15) 0.0216(14) 0.0200(14) -0.0005(12) 0.0031(12) -0.0009(12)
C25 0.0237(14) 0.0258(15) 0.0208(14) 0.0001(12) -0.0033(11) -0.0016(12)
C26 0.0200(14) 0.0244(15) 0.0217(14) 0.0001(12) 0.0002(11) 0.0024(11)
C27 0.038(2) 0.082(3) 0.039(2) -0.029(2) 0.0094(16) 0.003(2)
C28 0.088(3) 0.054(2) 0.0234(18) -0.0067(17) 0.0096(18) 0.008(2)
C29 0.056(2) 0.045(2) 0.048(2) -0.0230(18) 0.0157(18) -0.0085(18)
C31 0.054(2) 0.061(2) 0.038(2) -0.0024(18) -0.0154(17) -0.003(2)
C32 0.057(2) 0.063(3) 0.0318(19) 0.0106(18) -0.0076(17) 0.025(2)
C33 0.059(2) 0.047(2) 0.0226(17) 0.0089(15) -0.0047(15) 0.0054(18)
C 0.0178(13) 0.0220(14) 0.0147(13) 0.0025(11) 0.0027(10) 0.0020(11)
C41 0.0368(17) 0.0256(16) 0.0203(15) 0.0024(12) 0.0105(12) 0.0013(13)
C42 0.0243(15) 0.0224(15) 0.0327(17) 0.0011(13) 0.0066(12) -0.0018(12)
C43 0.058(2) 0.0351(19) 0.0244(16) -0.0042(14) 0.0142(15) -0.0068(16)
C44 0.045(2) 0.0425(19) 0.0331(18) 0.0052(15) 0.0195(15) 0.0051(16)
C46 0.049(2) 0.0239(16) 0.0342(18) 0.0023(14) 0.0064(15) -0.0041(15)
C45 0.0418(18) 0.0248(17) 0.0347(18) -0.0015(13) -0.0043(14) -0.0074(14)
C51 0.0208(14) 0.0313(17) 0.0321(16) 0.0029(13) -0.0013(12) -0.0015(13)
C52 0.0233(15) 0.0257(16) 0.0312(16) 0.0018(13) -0.0015(12) 0.0065(12)
F 0.0278(9) 0.0280(9) 0.0362(10) 0.0027(7) 0.0079(7) 0.0058(7)
C54 0.0272(17) 0.050(2) 0.054(2) 0.0071(18) -0.0130(16) -0.0078(16)
C53 0.0262(16) 0.044(2) 0.0407(19) 0.0036(16) 0.0106(14) -0.0048(15)
C55 0.0319(17) 0.0376(19) 0.046(2) 0.0008(16) 0.0105(15) 0.0103(15)
C56 0.0309(17) 0.0270(17) 0.0421(19) 0.0005(14) 0.0039(14) 0.0039(13)
C61 0.0188(13) 0.0242(15) 0.0200(14) 0.0027(11) 0.0022(11) 0.0024(11)
C62 0.0281(15) 0.0246(15) 0.0151(14) -0.0036(11) 0.0013(11) -0.0002(12)
F62 0.0475(11) 0.0312(9) 0.0181(8) -0.0085(7) 0.0086(7) -0.0118(8)
C63 0.0255(14) 0.0247(15) 0.0169(14) 0.0045(12) 0.0061(11) -0.0007(12)
F63 0.0406(10) 0.0284(9) 0.0167(8) -0.0029(7) 0.0115(7) -0.0087(8)
C64 0.0179(13) 0.0194(14) 0.0165(13) 0.0009(11) 0.0033(10) 0.0030(11)
C65 0.0222(14) 0.0225(14) 0.0155(13) -0.0020(11) 0.0008(11) 0.0025(12)
F65 0.0346(9) 0.0328(9) 0.0118(8) 0.0004(7) -0.0002(7) -0.0066(7)
C66 0.0203(14) 0.0268(15) 0.0137(13) 0.0049(11) 0.0043(11) 0.0052(12)
F66 0.0311(9) 0.0321(9) 0.0144(8) 0.0045(7) 0.0053(7) -0.0058(7)
C71 0.0242(15) 0.0264(16) 0.0237(15) -0.0025(12) 0.0023(12) -0.0043(12)
C72 0.0277(16) 0.045(2) 0.0255(16) -0.0023(15) 0.0043(13) 0.0009(15)
F72 0.0351(10) 0.0559(12) 0.0398(11) 0.0027(10) 0.0076(8) 0.0206(9)
C73 0.0306(18) 0.068(3) 0.040(2) -0.0051(19) 0.0115(15) 0.0047(18)
F73 0.0382(12) 0.119(2) 0.0552(14) -0.0090(14) 0.0227(10) 0.0180(13)
C74 0.048(2) 0.081(3) 0.038(2) 0.010(2) 0.0237(18) -0.007(2)
F74 0.0871(19) 0.140(3) 0.0634(17) 0.0263(18) 0.0499(15) -0.0043(19)
C76 0.0354(17) 0.0325(18) 0.0316(17) 0.0009(14) 0.0059(14) 0.0013(14)
F76 0.0563(12) 0.0344(11) 0.0422(11) 0.0115(9) 0.0105(9) 0.0140(9)
C81 0.0213(14) 0.0328(17) 0.0215(15) -0.0015(12) 0.0045(12) -0.0021(12)
C82 0.0294(16) 0.0406(19) 0.0289(17) -0.0022(15) 0.0065(13) -0.0046(15)
F82 0.0533(12) 0.0271(10) 0.0499(12) -0.0018(9) 0.0042(10) -0.0097(9)
C83 0.043(2) 0.057(2) 0.040(2) -0.0153(18) 0.0014(17) -0.0208(19)
F83 0.0768(17) 0.0761(17) 0.0638(15) -0.0282(13) 0.0006(13) -0.0405(14)
C84 0.039(2) 0.089(3) 0.036(2) -0.011(2) -0.0152(17) -0.009(2)
F84 0.0652(17) 0.154(3) 0.0620(17) -0.0151(18) -0.0391(14) -0.0090(18)
C85 0.043(2) 0.068(3) 0.038(2) 0.0025(19) -0.0126(16) 0.021(2)
F85 0.0777(17) 0.101(2) 0.0583(15) 0.0085(14) -0.0277(13) 0.0424(16)
C86 0.0314(17) 0.0380(19) 0.0287(17) -0.0024(14) -0.0015(13) 0.0041(14)
F86 0.0507(12) 0.0350(11) 0.0428(11) 0.0035(9) -0.0065(9) 0.0153(9)
C75 0.063(2) 0.049(2) 0.0339(19) 0.0155(17) 0.0106(17) -0.0064(19)
F75 0.107(2) 0.0742(17) 0.0588(16) 0.0387(13) 0.0268(15) 0.0038(15)
B 0.0238(16) 0.0238(17) 0.0214(16) 0.0017(13) 0.0029(13) 0.0039(13)

loop_
_atom_type_symbol
_atom_type_description
_atom_type_scat_dispersion_real
_atom_type_scat_dispersion_imag
_atom_type_scat_source
C C 0.0033 0.0016 'International Tables Vol C Tables 4.2.6.8 and 6.1.1.4'
H H 0.0000 0.0000 'International Tables Vol C Tables 4.2.6.8 and 6.1.1.4'
B B 0.0013 0.0007 'International Tables Vol C Tables 4.2.6.8 and 6.1.1.4'
F F 0.0171 0.0103 'International Tables Vol C Tables 4.2.6.8 and 6.1.1.4'
P P 0.1023 0.0942 'International Tables Vol C Tables 4.2.6.8 and 6.1.1.4'
Pd Pd -0.9988 1.0072 'International Tables Vol C Tables 4.2.6.8 and 6.1.1.4'

loop_
_geom_angle_atom_site_label_1
_geom_angle_atom_site_label_2
_geom_angle_atom_site_label_3
_geom_angle
C Pd P1 82.82(7)
C Pd P2 80.56(7)
P1 Pd P2 152.41(3)
C Pd P3 165.87(8)
P1 Pd P3 102.08(3)
P2 Pd P3 99.34(3)
C19 C1 C18 109.6(3)
C19 C1 C17 110.3(3)
C18 C1 C17 106.7(3)
C19 C1 C14 108.4(3)
C18 C1 C14 112.4(3)
C17 C1 C14 109.4(3)
C12 P1 C42 103.57(13)
C12 P1 C41 108.48(13)
C42 P1 C41 105.01(13)
C12 P1 Pd 104.18(9)
C42 P1 Pd 113.23(9)
C41 P1 Pd 121.02(10)
C28 C2 C27 108.1(3)
C28 C2 C29 108.2(3)
C27 C2 C29 109.9(3)
C28 C2 C24 109.4(3)
C27 C2 C24 112.4(2)
C29 C2 C24 108.8(2)
C22 P2 C52 106.74(13)
C22 P2 C51 110.54(13)
C52 P2 C51 108.22(13)
C22 P2 Pd 96.03(9)
C52 P2 Pd 112.12(10)
C51 P2 Pd 121.78(10)
C33 P3 C32 99.34(17)
C33 P3 C31 101.82(18)
C32 P3 C31 100.82(19)
C33 P3 Pd 121.29(12)
C32 P3 Pd 124.70(12)
C31 P3 Pd 105.06(13)
C12 C11 C16 118.0(2)
C12 C11 C 121.8(2)
C16 C11 C 120.1(2)
C11 C12 C13 120.4(3)
C11 C12 P1 114.4(2)
C13 C12 P1 125.2(2)
C13 C14 C15 117.4(3)
C13 C14 C1 122.5(3)
C15 C14 C1 120.0(3)
C14 C13 C12 121.5(3)
C14 C13 H13 119.2
C12 C13 H13 119.2
C16 C15 C14 121.6(3)
C16 C15 H15 119.2
C14 C15 H15 119.2
C1 C17 H17A 109.5
C1 C17 H17B 109.5
H17A C17 H17B 109.5
C1 C17 H17C 109.5
H17A C17 H17C 109.5
H17B C17 H17C 109.5
C15 C16 C11 121.0(3)
C15 C16 H16 119.5
C11 C16 H16 119.5
C1 C18 H18A 109.5
C1 C18 H18B 109.5
H18A C18 H18B 109.5
C1 C18 H18C 109.5
H18A C18 H18C 109.5
H18B C18 H18C 109.5
C1 C19 H19A 109.5
C1 C19 H19B 109.5
H19A C19 H19B 109.5
C1 C19 H19C 109.5
H19A C19 H19C 109.5
H19B C19 H19C 109.5
C26 C21 C22 117.7(2)
C26 C21 C 124.3(2)
C22 C21 C 118.0(2)
C23 C22 C21 120.5(2)
C23 C22 P2 124.6(2)
C21 C22 P2 114.55(19)
C24 C23 C22 121.3(3)
C24 C23 H23 119.3
C22 C23 H23 119.3
C25 C24 C23 117.7(2)
C25 C24 C2 120.0(2)
C23 C24 C2 122.2(2)
C24 C25 C26 121.6(3)
C24 C25 H25 119.2
C26 C25 H25 119.2
C25 C26 C21 120.8(3)
C25 C26 H26 119.6
C21 C26 H26 119.6
C2 C27 H27A 109.5
C2 C27 H27B 109.5
H27A C27 H27B 109.5
C2 C27 H27C 109.5
H27A C27 H27C 109.5
H27B C27 H27C 109.5
C2 C28 H28A 109.5
C2 C28 H28B 109.5
H28A C28 H28B 109.5
C2 C28 H28C 109.5
H28A C28 H28C 109.5
H28B C28 H28C 109.5
C2 C29 H29A 109.5
C2 C29 H29B 109.5
H29A C29 H29B 109.5
C2 C29 H29C 109.5
H29A C29 H29C 109.5
H29B C29 H29C 109.5
P3 C31 H31A 109.5
P3 C31 H31B 109.5
H31A C31 H31B 109.5
P3 C31 H31C 109.5
H31A C31 H31C 109.5
H31B C31 H31C 109.5
P3 C32 H32A 109.5
P3 C32 H32B 109.5
H32A C32 H32B 109.5
P3 C32 H32C 109.5
H32A C32 H32C 109.5
H32B C32 H32C 109.5
P3 C33 H33A 109.5
P3 C33 H33B 109.5
H33A C33 H33B 109.5
P3 C33 H33C 109.5
H33A C33 H33C 109.5
H33B C33 H33C 109.5
C21 C C64 111.5(2)
C21 C C11 113.3(2)
C64 C C11 106.6(2)
C21 C Pd 104.32(17)
C64 C Pd 106.22(16)
C11 C Pd 114.82(17)
C43 C41 C44 109.7(3)
C43 C41 P1 110.3(2)
C44 C41 P1 117.4(2)
C43 C41 H41 106.2
C44 C41 H41 106.2
P1 C41 H41 106.2
C45 C42 C46 111.1(3)
C45 C42 P1 110.5(2)
C46 C42 P1 112.2(2)
C45 C42 H42 107.6
C46 C42 H42 107.6
P1 C42 H42 107.6
C41 C43 H43A 109.5
C41 C43 H43B 109.5
H43A C43 H43B 109.5
C41 C43 H43C 109.5
H43A C43 H43C 109.5
H43B C43 H43C 109.5
C41 C44 H44A 109.5
C41 C44 H44B 109.5
H44A C44 H44B 109.5
C41 C44 H44C 109.5
H44A C44 H44C 109.5
H44B C44 H44C 109.5
C42 C46 H46A 109.5
C42 C46 H46B 109.5
H46A C46 H46B 109.5
C42 C46 H46C 109.5
H46A C46 H46C 109.5
H46B C46 H46C 109.5
C42 C45 H45A 109.5
C42 C45 H45B 109.5
H45A C45 H45B 109.5
C42 C45 H45C 109.5
H45A C45 H45C 109.5
H45B C45 H45C 109.5
C54 C51 C53 112.6(3)
C54 C51 P2 110.9(2)
C53 C51 P2 114.9(2)
C54 C51 H51 105.9
C53 C51 H51 105.9
P2 C51 H51 105.9
C56 C52 C55 110.3(3)
C56 C52 P2 109.11(19)
C55 C52 P2 118.8(2)
C56 C52 H52 105.9
C55 C52 H52 105.9
P2 C52 H52 105.9
C51 C54 H54A 109.5
C51 C54 H54B 109.5
H54A C54 H54B 109.5
C51 C54 H54C 109.5
H54A C54 H54C 109.5
H54B C54 H54C 109.5
C51 C53 H53A 109.5
C51 C53 H53B 109.5
H53A C53 H53B 109.5
C51 C53 H53C 109.5
H53A C53 H53C 109.5
H53B C53 H53C 109.5
C52 C55 H55A 109.5
C52 C55 H55B 109.5
H55A C55 H55B 109.5
C52 C55 H55C 109.5
H55A C55 H55C 109.5
H55B C55 H55C 109.5
C52 C56 H56A 109.5
C52 C56 H56B 109.5
H56A C56 H56B 109.5
C52 C56 H56C 109.5
H56A C56 H56C 109.5
H56B C56 H56C 109.5
C66 C61 C62 111.6(2)
C66 C61 B 126.9(2)
C62 C61 B 120.8(2)
F62 C62 C63 116.7(2)
F62 C62 C61 118.8(2)
C63 C62 C61 124.5(3)
F63 C63 C62 117.4(2)
F63 C63 C64 119.1(2)
C62 C63 C64 123.4(2)
C63 C64 C65 112.7(2)
C63 C64 C 121.5(2)
C65 C64 C 125.7(2)
F65 C65 C66 115.9(2)
F65 C65 C64 121.2(2)
C66 C65 C64 123.0(2)
F66 C66 C61 120.2(2)
F66 C66 C65 115.0(2)
C61 C66 C65 124.7(2)
C76 C71 C72 114.0(3)
C76 C71 B 125.7(3)
C72 C71 B 120.3(3)
F72 C72 C73 116.4(3)
F72 C72 C71 118.9(3)
C73 C72 C71 124.6(3)
F73 C73 C72 121.0(3)
F73 C73 C74 119.7(3)
C72 C73 C74 119.3(3)
F74 C74 C73 120.2(4)
F74 C74 C75 120.6(4)
C73 C74 C75 119.2(3)
F76 C76 C71 121.4(3)
F76 C76 C75 115.6(3)
C71 C76 C75 122.9(3)
C86 C81 C82 113.5(3)
C86 C81 B 127.2(3)
C82 C81 B 119.2(3)
F82 C82 C83 115.6(3)
F82 C82 C81 120.1(3)
C83 C82 C81 124.2(3)
F83 C83 C84 119.8(3)
F83 C83 C82 120.6(4)
C84 C83 C82 119.6(3)
F84 C84 C85 120.2(4)
F84 C84 C83 120.6(4)
C85 C84 C83 119.2(3)
F85 C85 C84 120.0(3)
F85 C85 C86 120.0(4)
C84 C85 C86 120.0(3)
F86 C86 C85 116.2(3)
F86 C86 C81 120.5(3)
C85 C86 C81 123.3(3)
F75 C75 C74 120.6(3)
F75 C75 C76 119.6(3)
C74 C75 C76 119.8(3)
F B C61 105.1(2)
F B C71 111.3(2)
C61 B C71 112.9(2)
F B C81 107.9(2)
C61 B C81 113.9(2)
C71 B C81 105.7(2)

loop_
_geom_bond_atom_site_label_1
_geom_bond_atom_site_label_2
_geom_bond_distance
Pd C 2.148(3)
Pd P1 2.3200(7)
Pd P2 2.3478(7)
Pd P3 2.3651(8)
C1 C19 1.512(5)
C1 C18 1.518(5)
C1 C17 1.525(5)
C1 C14 1.536(4)
P1 C12 1.809(3)
P1 C42 1.847(3)
P1 C41 1.851(3)
C2 C28 1.514(5)
C2 C27 1.514(4)
C2 C29 1.516(5)
C2 C24 1.537(4)
P2 C22 1.819(3)
P2 C52 1.846(3)
P2 C51 1.856(3)
P3 C33 1.814(3)
P3 C32 1.821(4)
P3 C31 1.823(4)
C11 C12 1.380(4)
C11 C16 1.398(4)
C11 C 1.523(4)
C12 C13 1.404(4)
C14 C13 1.384(4)
C14 C15 1.387(4)
C13 H13 0.9500
C15 C16 1.382(4)
C15 H15 0.9500
C17 H17A 0.9800
C17 H17B 0.9800
C17 H17C 0.9800
C16 H16 0.9500
C18 H18A 0.9800
C18 H18B 0.9800
C18 H18C 0.9800
C19 H19A 0.9800
C19 H19B 0.9800
C19 H19C 0.9800
C21 C26 1.392(4)
C21 C22 1.398(4)
C21 C 1.512(4)
C22 C23 1.390(4)
C23 C24 1.387(4)
C23 H23 0.9500
C24 C25 1.384(4)
C25 C26 1.385(4)
C25 H25 0.9500
C26 H26 0.9500
C27 H27A 0.9800
C27 H27B 0.9800
C27 H27C 0.9800
C28 H28A 0.9800
C28 H28B 0.9800
C28 H28C 0.9800
C29 H29A 0.9800
C29 H29B 0.9800
C29 H29C 0.9800
C31 H31A 0.9800
C31 H31B 0.9800
C31 H31C 0.9800
C32 H32A 0.9800
C32 H32B 0.9800
C32 H32C 0.9800
C33 H33A 0.9800
C33 H33B 0.9800
C33 H33C 0.9800
C C64 1.520(4)
C41 C43 1.515(4)
C41 C44 1.521(4)
C41 H41 1.0000
C42 C45 1.517(4)
C42 C46 1.520(4)
C42 H42 1.0000
C43 H43A 0.9800
C43 H43B 0.9800
C43 H43C 0.9800
C44 H44A 0.9800
C44 H44B 0.9800
C44 H44C 0.9800
C46 H46A 0.9800
C46 H46B 0.9800
C46 H46C 0.9800
C45 H45A 0.9800
C45 H45B 0.9800
C45 H45C 0.9800
C51 C54 1.519(4)
C51 C53 1.527(4)
C51 H51 1.0000
C52 C56 1.532(4)
C52 C55 1.538(4)
C52 H52 1.0000
F B 1.422(4)
C54 H54A 0.9800
C54 H54B 0.9800
C54 H54C 0.9800
C53 H53A 0.9800
C53 H53B 0.9800
C53 H53C 0.9800
C55 H55A 0.9800
C55 H55B 0.9800
C55 H55C 0.9800
C56 H56A 0.9800
C56 H56B 0.9800
C56 H56C 0.9800
C61 C66 1.375(4)
C61 C62 1.397(4)
C61 B 1.633(4)
C62 F62 1.358(3)
C62 C63 1.363(4)
C63 F63 1.360(3)
C63 C64 1.389(4)
C64 C65 1.390(4)
C65 F65 1.352(3)
C65 C66 1.379(4)
C66 F66 1.357(3)
C71 C76 1.377(4)
C71 C72 1.389(4)
C71 B 1.637(4)
C72 F72 1.349(4)
C72 C73 1.358(5)
C73 F73 1.348(4)
C73 C74 1.368(5)
C74 F74 1.341(4)
C74 C75 1.368(5)
C76 F76 1.346(4)
C76 C75 1.388(5)
C81 C86 1.381(4)
C81 C82 1.385(4)
C81 B 1.649(4)
C82 F82 1.349(4)
C82 C83 1.367(5)
C83 F83 1.345(4)
C83 C84 1.360(6)
C84 F84 1.342(4)
C84 C85 1.353(6)
C85 F85 1.346(4)
C85 C86 1.381(5)
C86 F86 1.353(4)
C75 F75 1.347(4)

loop_
_platon_squeeze_void_nr
_platon_squeeze_void_average_x
_platon_squeeze_void_average_y
_platon_squeeze_void_average_z
_platon_squeeze_void_volume
_platon_squeeze_void_count_electrons
_platon_squeeze_void_content
1 0.500 -0.000 -0.000 386 84 ' '
2 0.500 0.500 0.500 386 84 ' '
